data_2001216
loop_
_publ_author_name
'Kettmann, V.'
'Fre\<sov\'a, E.'
'Bl\'ahov\'a, M.'
'Kr\"atsm\'ar-\<Smogrovi\<c, J.'

_publ_section_title
;Structure of
 (pyrazole-\k<i>N</i>^2^)[(<i>S</i>)-<i>N</i>-salicylidene-\k<i>O</i>-alaninato(2--)-\k<i>N</i>,\k<i>O</i>]copper(II)--pyrazole
 (1/1)
;
_journal_issue 11
_journal_name_full 'Acta Crystallographica Section C'
_journal_page_first 1932
_journal_page_last 1934
_journal_paper_doi 10.1107/S0108270193003476
_journal_volume 49
_journal_year 1993
_chemical_formula_sum 'C16 H17 Cu N5 O3'
_chemical_formula_weight 390.9
_space_group_IT_number 4
_symmetry_cell_setting monoclinic
_symmetry_space_group_name_Hall 'P 2yb'
_symmetry_space_group_name_H-M 'P 1 21 1'
_atom_type_scat_source IntTabIV
_cell_angle_alpha 90.0
_cell_angle_beta 94.82(5)
_cell_angle_gamma 90.0
_cell_formula_units_Z 2
_cell_length_a 5.100(2)
_cell_length_b 10.051(4)
_cell_length_c 16.453(7)
_cell_measurement_reflns_used 15
_cell_measurement_temperature 293
_cell_measurement_theta_max 20
_cell_measurement_theta_min 8
_cell_volume 840.4(6)
_diffrn_measurement_device 'Syntex P2~1~'
_diffrn_measurement_method \q/2\q
_diffrn_radiation_type MoK\a
_diffrn_radiation_wavelength 0.71069
_diffrn_reflns_av_R_equivalents 0.025
_diffrn_reflns_limit_h_max 6
_diffrn_reflns_limit_h_min 0
_diffrn_reflns_limit_k_max 13
_diffrn_reflns_limit_k_min 0
_diffrn_reflns_limit_l_max 21
_diffrn_reflns_limit_l_min -21
_diffrn_reflns_number 2105
_diffrn_reflns_theta_max 27.5
_diffrn_standards_decay_% 5
_diffrn_standards_interval_time '120 min'
_diffrn_standards_number 2
_exptl_absorpt_coefficient_mu 1.38
_exptl_absorpt_correction_type none
_exptl_crystal_colour 'Dark green'
_exptl_crystal_density_diffrn 1.544
_exptl_crystal_density_meas 1.55
_exptl_crystal_description Needle-like
_exptl_crystal_size_max 0.50
_exptl_crystal_size_mid 0.20
_exptl_crystal_size_min 0.15
_refine_diff_density_max 0.35
_refine_diff_density_min -0.40
_refine_ls_extinction_method none
_refine_ls_goodness_of_fit_obs 1.36
_refine_ls_hydrogen_treatment refall
_refine_ls_number_parameters 294
_refine_ls_number_reflns 1444
_refine_ls_R_factor_obs 0.041
_refine_ls_shift/esd_max 0.13
_refine_ls_structure_factor_coef F
_refine_ls_weighting_details w=1/[\s^2^(F)+0.0009|F|^2^]
_refine_ls_weighting_scheme calc
_refine_ls_wR_factor_obs 0.059
_reflns_number_observed 1444
_reflns_number_total 1962
_reflns_observed_criterion I>2\s(I)
_cod_data_source_file du1037.cif
_cod_data_source_block du1037_structure_1_of_1
_cod_depositor_comments
;
The following automatic conversions were performed:

'_refine_ls_weighting_scheme' value 'w=1/[\s^2^(F)+0.0009|F|^2^]' was
changed to 'calc'. New tag '_refine_ls_weighting_details' was
created. The value of the new tag was set to
'w=1/[\s^2^(F)+0.0009|F|^2^]'.

Automatic conversion script
Id: cif_fix_values 3143 2015-03-26 13:38:13Z robertas 
;
_cod_original_cell_volume 840.0(10)
_cod_original_sg_symbol_Hall 'P 2y1'
_cod_database_code 2001216

loop_
_symmetry_equiv_pos_as_xyz
x,y,z
-x,0.5+y,-z

loop_
_atom_site_label
_atom_site_fract_x
_atom_site_fract_y
_atom_site_fract_z
Cu(1) .10390(10) -.24800(10) .21610(10)
O(1) -.1780(5) -.2785(2) .13620(10)
O(2) .4143(4) -.2266(3) .29070(10)
O(3) .7881(5) -.1196(3) .3038(2)
N(1) .2356(5) -.0998(3) .1616(2)
N(2) .0420(6) -.4207(3) .2669(2)
N(3) .2020(6) -.4724(4) .3278(2)
C(1) -.2141(6) -.2190(3) .0655(2)
C(2) -.0533(7) -.1147(4) .0397(2)
C(3) -.1013(8) -.0618(5) -.0396(2)
C(4) -.3071(8) -.1062(5) -.0910(2)
C(5) -.4691(7) -.2047(5) -.0648(2)
C(6) -.4283(6) -.2600(5) .0123(2)
C(7) .1601(7) -.0604(4) .0903(2)
C(8) .4583(7) -.0361(4) .2079(2)
C(9) .3637(9) .0894(5) .2497(3)
C(10) .5647(6) -.1338(4) .2723(2)
C(11) .1248(8) -.5913(5) .3479(3)
C(12) -.0967(11) -.6207(6) .2980(3)
C(13) -.1411(9) -.5094(5) .2485(3)
N(4) .8051(6) -.3064(4) .4377(2)
N(5) .6095(7) -.3922(5) .4469(2)
C(14) .6904(10) -.4582(7) .5134(3)
C(15) .9322(9) -.4226(6) .5437(3)
C(16) 1.0072(10) -.3225(6) .4961(3)
H(C3) .068(9) .002(6) -.069(3)
H(C4) -.360(7) -.066(5) -.144(3)
H(C5) -.612(8) -.230(6) -.100(3)
H(C6) -.537(10) -.331(7) .033(3)
H(C7) .228(9) .027(6) .066(3)
H(C8) .629(8) -.006(5) .180(3)
H1(C9) .302(7) .161(5) .207(3)
H2(C9) .223(10) .077(6) .272(3)
H3(C9) .515(10) .122(6) .292(3)
H(N3) .385(10) -.459(7) .339(4)
H(C11) .228(9) -.648(6) .386(3)
H(C12) -.167(9) -.726(8) .306(3)
H(C13) -.251(10) -.492(7) .201(4)
H(N4) .788(7) -.245(6) .395(2)
H(C14) .549(10) -.539(7) .534(4)
H(C15) 1.021(8) -.441(6) .595(3)
H(C16) 1.166(9) -.295(7) .490(3)

loop_
_geom_angle_atom_site_label_1
_geom_angle_atom_site_label_2
_geom_angle_atom_site_label_3
_geom_angle
_geom_angle_publ_flag
O(1) Cu(1) N(1) 94.50(10) yes
O(1) Cu(1) O(2) 174.20(10) yes
O(1) Cu(1) N(2) 90.70(10) yes
N(1) Cu(1) O(2) 84.80(10) yes
N(1) Cu(1) N(2) 167.00(10) yes
O(2) Cu(1) N(2) 88.90(10) yes

loop_
_geom_bond_atom_site_label_1
_geom_bond_atom_site_label_2
_geom_bond_distance
_geom_bond_publ_flag
Cu(1) O(1) 1.890(2) yes
Cu(1) O(2) 1.932(2) yes
Cu(1) N(1) 1.890(3) yes
Cu(1) N(2) 1.964(3) yes
C(7) N(1) 1.267(5) yes
C(10) O(2) 1.261(5) yes
C(10) O(3) 1.220(4) yes
O(1) C(1) 1.307(4) no
C(1) C(2) 1.417(5) no
C(2) C(3) 1.412(5) no
C(3) C(4) 1.366(6) no
C(4) C(5) 1.381(6) no
C(5) C(6) 1.385(5) no
C(6) C(1) 1.403(5) no
C(2) C(7) 1.423(5) no
C(7) N(1) 1.267(5) no
N(1) C(8) 1.461(5) no
C(8) C(9) 1.534(6) no
C(8) C(10) 1.512(5) no
C(10) O(2) 1.261(5) no
C(10) O(3) 1.220(4) no
N(2) N(3) 1.343(4) no
N(3) C(11) 1.310(6) no
C(11) C(12) 1.372(7) no
C(12) C(13) 1.392(7) no
C(13) N(2) 1.308(6) no
N(4) N(5) 1.337(6) no
N(5) C(14) 1.315(7) no
C(14) C(15) 1.339(7) no
C(15) C(16) 1.350(8) no
C(16) N(4) 1.359(6) no

loop_
_geom_torsion_atom_site_label_1
_geom_torsion_atom_site_label_2
_geom_torsion_atom_site_label_3
_geom_torsion_atom_site_label_4
_geom_torsion
Cu O(1) C(1) C(2) -4.2(5)
O(1) C(1) C(2) C(7) -2.6(5)
C(1) C(2) C(7) N(1) 2.2(6)
C(2) C(7) N(1) Cu 5.0(5)
C(7) N(1) Cu O(1) -8.6(3)
N(1) Cu O(1) C(1) 8.2(3)
C(7) N(1) C(8) H(8) -39.9(3)
C(7) N(1) C(8) C(9) 83.3(4)
N(1) C(8) C(10) O(2) -19.8(4)
